data_7244589
loop_
_publ_author_name
'Parisi, Emmanuele'
'CARELLA, Antonio'
'Borbone, Fabio'
'Gentile, Francesco Silvio'
'Centore, Roberto'
'Chiarella, Fabio'

_publ_section_title
;
 Effect of chalcogen bond on the packing and coordination geometry in
 hybrid organic-inorganic Cu(II) networks.
;
_journal_name_full CrystEngComm
_journal_paper_doi 10.1039/D2CE00069E
_journal_year 2022
_chemical_formula_moiety 'C6 H4 Cl2 Cu N2 S'
_chemical_formula_sum 'C6 H4 Cl2 Cu N2 S'
_chemical_formula_weight 270.63
_space_group_crystal_system monoclinic
_space_group_IT_number 11
_space_group_name_Hall '-P 2yb'
_space_group_name_H-M_alt 'P 1 21/m 1'
_atom_sites_solution_hydrogens geom
_audit_creation_method SHELXL-2018/3
_audit_update_record
;
2022-02-28 deposited with the CCDC.	2022-03-09 downloaded from the CCDC.
;
_cell_angle_alpha 90
_cell_angle_beta 97.73(2)
_cell_angle_gamma 90
_cell_formula_units_Z 2
_cell_length_a 3.713(3)
_cell_length_b 12.553(6)
_cell_length_c 8.767(4)
_cell_measurement_reflns_used 623
_cell_measurement_temperature 298(2)
_cell_measurement_theta_max 27.121
_cell_measurement_theta_min 2.988
_cell_volume 404.9(4)
_computing_cell_refinement
;
Dirax/lsq (Duisenberg <i>et al.</i>, 2000)
;
_computing_data_collection '<i>Collect</i> (Nonius, 1999)'
_computing_data_reduction
;
EvalCCD (Duisenberg <i>et al.</i>, 2003)
;
_computing_molecular_graphics
;
Ortep-3 for Windows (Farrugia, 2012) and 
Mercury (Macrae <i>et al.</i>, 2006)
;
_computing_publication_material 'WinGX (Farrugia, 2012)'
_computing_structure_refinement 'SHELXL-2018/3 (Sheldrick, 2018)'
_computing_structure_solution
;
SIR97 (Altomare <i>et al.</i>, 1999)
;
_diffrn_ambient_temperature 298(2)
_diffrn_detector 'CCD plate'
_diffrn_detector_area_resol_mean 9
_diffrn_detector_type
;
Bruker-Nonius 95mm CCD camera on \k-goniostat
;
_diffrn_measured_fraction_theta_full 0.965
_diffrn_measured_fraction_theta_max 0.943
_diffrn_measurement_device 'four-circle diffractometer'
_diffrn_measurement_device_type 'Bruker-Nonius KappaCCD'
_diffrn_measurement_method
;
CCD rotation images, thick slices
;
_diffrn_radiation_monochromator graphite
_diffrn_radiation_probe x-ray
_diffrn_radiation_source 'normal-focus sealed tube'
_diffrn_radiation_type MoK\a
_diffrn_radiation_wavelength 0.71073
_diffrn_reflns_av_unetI/netI 0.0567
_diffrn_reflns_Laue_measured_fraction_full 0.965
_diffrn_reflns_Laue_measured_fraction_max 0.943
_diffrn_reflns_limit_h_max 4
_diffrn_reflns_limit_h_min -4
_diffrn_reflns_limit_k_max 15
_diffrn_reflns_limit_k_min 0
_diffrn_reflns_limit_l_max 10
_diffrn_reflns_limit_l_min 0
_diffrn_reflns_number 832
_diffrn_reflns_point_group_measured_fraction_full 0.965
_diffrn_reflns_point_group_measured_fraction_max 0.943
_diffrn_reflns_theta_full 25.242
_diffrn_reflns_theta_max 26.487
_diffrn_reflns_theta_min 4.005
_exptl_absorpt_coefficient_mu 3.546
_exptl_absorpt_correction_T_max 0.898
_exptl_absorpt_correction_T_min 0.340
_exptl_absorpt_correction_type multi-scan
_exptl_absorpt_process_details
;
 <i>SADABS</i> (Bruker, 2001)
;
_exptl_crystal_colour yellow
_exptl_crystal_density_diffrn 2.220
_exptl_crystal_description plate
_exptl_crystal_F_000 266
_exptl_crystal_size_max 0.500
_exptl_crystal_size_mid 0.080
_exptl_crystal_size_min 0.010
_refine_diff_density_max 0.748
_refine_diff_density_min -0.575
_refine_diff_density_rms 0.145
_refine_ls_extinction_method none
_refine_ls_goodness_of_fit_ref 1.077
_refine_ls_hydrogen_treatment constr
_refine_ls_matrix_type full
_refine_ls_number_parameters 59
_refine_ls_number_reflns 832
_refine_ls_number_restraints 0
_refine_ls_restrained_S_all 1.077
_refine_ls_R_factor_all 0.0648
_refine_ls_R_factor_gt 0.0445
_refine_ls_shift/su_max 0.000
_refine_ls_shift/su_mean 0.000
_refine_ls_structure_factor_coef Fsqd
_refine_ls_weighting_details 'w=1/[\s^2^(Fo^2^)+(0.0206P)^2^+2.7650P] where P=(Fo^2^+2Fc^2^)/3'
_refine_ls_weighting_scheme calc
_refine_ls_wR_factor_gt 0.0985
_refine_ls_wR_factor_ref 0.1071
_reflns_Friedel_coverage 0.000
_reflns_number_gt 656
_reflns_number_total 832
_reflns_threshold_expression 'I > 2\s(I)'
_cod_data_source_file d2ce00069e2.cif
_cod_data_source_block shelx_CCDC2
_cod_original_sg_symbol_H-M 'P 21/m'
_cod_database_code 7244589
_shelx_shelxl_version_number 2018/3
_shelx_space_group_comment
;
The symmetry employed for this shelxl refinement is uniquely defined
by the following loop, which should always be used as a source of
symmetry information in preference to the above space-group names.
They are only intended as comments.
;
_shelx_estimated_absorpt_t_min 0.270
_shelx_estimated_absorpt_t_max 0.965

loop_
_space_group_symop_operation_xyz
'x, y, z'
'-x, y+1/2, -z'
'-x, -y, -z'
'x, -y-1/2, z'

loop_
_atom_site_label
_atom_site_type_symbol
_atom_site_fract_x
_atom_site_fract_y
_atom_site_fract_z
_atom_site_U_iso_or_equiv
_atom_site_adp_type
_atom_site_occupancy
_atom_site_site_symmetry_order
_atom_site_calc_flag
_atom_site_refinement_flags_posn
_atom_site_refinement_flags_adp
_atom_site_refinement_flags_occupancy
_atom_site_disorder_assembly
_atom_site_disorder_group
C1 C 0.0242(15) 0.3069(4) 0.7321(6) 0.0165(12) Uani 1 1 d . . . . .
C2 C -0.0058(17) 0.3634(5) 0.8673(7) 0.0244(13) Uani 1 1 d . . . . .
H2 H -0.002663 0.437434 0.868903 0.029 Uiso 1 1 calc R U . . .
C3 C -0.0391(18) 0.3070(5) 0.9944(7) 0.0286(14) Uani 1 1 d . . . . .
H3 H -0.062983 0.342930 1.085233 0.034 Uiso 1 1 calc R U . . .
N1 N 0.0471(13) 0.3467(3) 0.5905(5) 0.0169(10) Uani 1 1 d . . . . .
S1 S 0.0740(6) 0.250000 0.4707(2) 0.0219(5) Uani 1 2 d S T P . .
Cu1 Cu 0.000000 0.500000 0.500000 0.0175(3) Uani 1 2 d S . P . .
Cl1 Cl 0.5473(4) 0.44223(11) 0.32058(15) 0.0213(4) Uani 1 1 d . . . . .

loop_
_atom_site_aniso_label
_atom_site_aniso_U_11
_atom_site_aniso_U_22
_atom_site_aniso_U_33
_atom_site_aniso_U_23
_atom_site_aniso_U_13
_atom_site_aniso_U_12
C1 0.010(3) 0.021(3) 0.019(3) -0.001(2) 0.001(2) -0.001(2)
C2 0.026(3) 0.024(3) 0.023(3) -0.006(2) 0.001(3) 0.003(3)
C3 0.030(4) 0.038(4) 0.018(3) -0.005(3) 0.004(3) 0.001(3)
N1 0.023(3) 0.010(2) 0.018(2) -0.0002(17) 0.006(2) -0.0026(19)
S1 0.0375(14) 0.0132(9) 0.0158(10) 0.000 0.0060(9) 0.000
Cu1 0.0211(6) 0.0103(4) 0.0201(5) 0.0005(4) -0.0011(4) -0.0017(4)
Cl1 0.0199(8) 0.0217(7) 0.0215(7) -0.0008(5) 0.0004(6) -0.0017(5)

loop_
_atom_type_symbol
_atom_type_description
_atom_type_scat_dispersion_real
_atom_type_scat_dispersion_imag
_atom_type_scat_source
C C 0.0030 0.0020 'International Tables Vol C Tables 4.2.6.8 and 6.1.1.4'
H H 0.0000 0.0000 'International Tables Vol C Tables 4.2.6.8 and 6.1.1.4'
N N 0.0060 0.0030 'International Tables Vol C Tables 4.2.6.8 and 6.1.1.4'
S S 0.1250 0.1230 'International Tables Vol C Tables 4.2.6.8 and 6.1.1.4'
Cu Cu 0.3200 1.2650 'International Tables Vol C Tables 4.2.6.8 and 6.1.1.4'
Cl Cl 0.1480 0.1590 'International Tables Vol C Tables 4.2.6.8 and 6.1.1.4'

loop_
_geom_angle_atom_site_label_1
_geom_angle_atom_site_label_2
_geom_angle_atom_site_label_3
_geom_angle
_geom_angle_site_symmetry_1
_geom_angle_site_symmetry_3
_geom_angle_publ_flag
N1 C1 C2 127.8(5) . . ?
N1 C1 C1 111.7(3) . 4_565 ?
C2 C1 C1 120.5(3) . 4_565 ?
C3 C2 C1 117.6(6) . . ?
C3 C2 H2 121.2 . . ?
C1 C2 H2 121.2 . . ?
C2 C3 C3 121.9(4) . 4_565 ?
C2 C3 H3 119.1 . . ?
C3 C3 H3 119.1 4_565 . ?
C1 N1 S1 109.7(4) . . ?
C1 N1 Cu1 132.8(4) . . ?
S1 N1 Cu1 117.1(2) . . ?
N1 S1 N1 97.3(3) . 4_565 ?
N1 Cu1 N1 180.0 . 3_566 ?
N1 Cu1 Cl1 90.87(13) . 3_666 ?
N1 Cu1 Cl1 89.13(13) 3_566 3_666 ?
N1 Cu1 Cl1 89.13(13) . 1_455 ?
N1 Cu1 Cl1 90.87(13) 3_566 1_455 ?
Cl1 Cu1 Cl1 180.0 3_666 1_455 ?

loop_
_geom_bond_atom_site_label_1
_geom_bond_atom_site_label_2
_geom_bond_distance
_geom_bond_site_symmetry_2
_geom_bond_publ_flag
C1 N1 1.352(7) . ?
C1 C2 1.398(8) . ?
C1 C1 1.427(11) 4_565 ?
C2 C3 1.340(9) . ?
C2 H2 0.9300 . ?
C3 C3 1.430(13) 4_565 ?
C3 H3 0.9300 . ?
N1 S1 1.617(5) . ?
N1 Cu1 2.080(4) . ?
Cu1 Cl1 2.2615(17) 3_666 ?
Cu1 Cl1 2.2615(17) 1_455 ?

loop_
_geom_torsion_atom_site_label_1
_geom_torsion_atom_site_label_2
_geom_torsion_atom_site_label_3
_geom_torsion_atom_site_label_4
_geom_torsion
_geom_torsion_site_symmetry_1
_geom_torsion_site_symmetry_2
_geom_torsion_site_symmetry_3
_geom_torsion_site_symmetry_4
_geom_torsion_publ_flag
N1 C1 C2 C3 177.4(6) . . . . ?
C1 C1 C2 C3 -0.9(7) 4_565 . . . ?
C1 C2 C3 C3 0.9(7) . . . 4_565 ?
C2 C1 N1 S1 -179.5(5) . . . . ?
C1 C1 N1 S1 -1.0(4) 4_565 . . . ?
C2 C1 N1 Cu1 -6.9(9) . . . . ?
C1 C1 N1 Cu1 171.5(3) 4_565 . . . ?
C1 N1 S1 N1 1.5(6) . . . 4_565 ?
Cu1 N1 S1 N1 -172.43(7) . . . 4_565 ?
